data_4318890
loop_
_publ_author_name
'Maxim Sokolov'
'Keisuke Umakoshi'
'Yoichi Sasaki'

_publ_contact_author_address
;
      Division of Chemistry, Graduate School of Science
     Hokkaido University
     Kita-ku, Sapporo 060-0810
     Japan
;
_publ_contact_author_email ysasaki@science.hokudai.ac.jp
_publ_contact_author_fax ' 81-11-706-3447 '
_publ_contact_author_name ' Yoichi Sasaki'
_publ_contact_author_phone ' 81-11-706-3817 '
_publ_section_title
;
 N,N,N',N'-Tetrakis(2-pyridylmethyl)ethylenediamine and Its Analogues as
 Hypodentate Ligands. Synthesis and Characterization of the Rhodium(III),
 Ruthenium(II), and Palladium(II) Complexes
;
_journal_name_full 'Inorganic Chemistry'
_journal_page_first 6237
_journal_page_last 6243
_journal_paper_doi 10.1021/ic0203264
_journal_volume 41
_journal_year 2002
_chemical_formula_sum 'C27 H30 Cl2 N6 O8 Pd'
_chemical_formula_weight 743.88
_space_group_IT_number 52
_symmetry_cell_setting orthorhombic
_symmetry_Int_Tables_number 52
_symmetry_space_group_name_Hall '-P 2a 2bc'
_symmetry_space_group_name_H-M 'P n n a'
_cell_angle_alpha 90
_cell_angle_beta 90
_cell_angle_gamma 90
_cell_formula_units_Z 4
_cell_length_a 8.147(1)
_cell_length_b 25.57(1)
_cell_length_c 14.770(4)
_cell_measurement_reflns_used 25
_cell_measurement_temperature 296.2
_cell_measurement_theta_max 21.0
_cell_measurement_theta_min 18.3
_cell_volume 3076.9(15)
_computing_cell_refinement 'MSC/AFC Diffractometer Control'
_computing_data_collection 'MSC/AFC Diffractometer Control'
_computing_data_reduction 'teXsan Ver. 1.10'
_computing_publication_material 'teXsan Ver. 1.10'
_computing_structure_refinement 'teXsan Ver. 1.10'
_computing_structure_solution SIR92
_diffrn_measured_fraction_theta_full 0.9418
_diffrn_measured_fraction_theta_max 0.9418
_diffrn_measurement_device_type 'Rigaku AFC5R'
_diffrn_radiation_type 'Mo K\a'
_diffrn_radiation_wavelength 0.7107
_diffrn_reflns_limit_h_max 10
_diffrn_reflns_limit_h_min 0
_diffrn_reflns_limit_k_max 35
_diffrn_reflns_limit_k_min 0
_diffrn_reflns_limit_l_max 0
_diffrn_reflns_limit_l_min -20
_diffrn_reflns_number 4224
_diffrn_reflns_theta_full 29.97
_diffrn_reflns_theta_max 29.97
_diffrn_standards_decay_% 3.16
_diffrn_standards_interval_count 150
_diffrn_standards_number 3
_exptl_absorpt_coefficient_mu 0.835
_exptl_absorpt_correction_T_max 1.000
_exptl_absorpt_correction_T_min 0.771
_exptl_absorpt_correction_type psi-scan
_exptl_absorpt_process_details '(North, Phillips & Mathews, 1968)'
_exptl_crystal_colour yellow
_exptl_crystal_density_diffrn 1.606
_exptl_crystal_density_method 'not measured'
_exptl_crystal_description prism
_exptl_crystal_size_max 0.700
_exptl_crystal_size_mid 0.400
_exptl_crystal_size_min 0.400
_refine_diff_density_max 0.99
_refine_diff_density_min -0.48
_refine_ls_extinction_method none
_refine_ls_goodness_of_fit_ref 2.483
_refine_ls_hydrogen_treatment 'H atoms riding with U(H) = 1.2Ueq(C)'
_refine_ls_number_parameters 201
_refine_ls_number_reflns 2499
_refine_ls_R_factor_gt 0.0491
_refine_ls_shift/su_max 0.0002
_refine_ls_structure_factor_coef F
_refine_ls_weighting_details 'w = 1/[\s^2^(Fo) + 0.00007|Fo|^2^]'
_refine_ls_weighting_scheme calc
_refine_ls_wR_factor_ref 0.0491
_reflns_number_gt 2499
_reflns_number_total 4224
_reflns_threshold_expression I>2.0sigma(I)
_cod_data_source_file ic0203264_1.cif
_cod_data_source_block '[Pd(tptn)](ClO4)2'
_cod_original_cell_volume 3076(3)
_cod_original_formula_sum 'C27 H30 Cl2 N6 O8 Pd '
_cod_database_code 4318890

loop_
_symmetry_equiv_pos_as_xyz
x,y,z
1/2-x,-y,z
x,1/2-y,1/2-z
1/2-x,1/2+y,1/2-z
-x,-y,-z
1/2+x,y,-z
-x,1/2+y,1/2+z
1/2+x,1/2-y,1/2+z

loop_
_atom_site_label
_atom_site_type_symbol
_atom_site_fract_x
_atom_site_fract_y
_atom_site_fract_z
_atom_site_U_iso_or_equiv
_atom_site_adp_type
_atom_site_occupancy
_atom_site_calc_flag
_atom_site_refinement_flags
_atom_site_disorder_assembly
_atom_site_disorder_group
Pd1 Pd 0.2500 0.0000 0.29303(3) 0.0469(1) Uani 1.00 d S . .
Cl1 Cl -0.2500 0.0000 0.3007(1) 0.0621(5) Uani 1.00 d S . .
Cl2 Cl 0.5525(4) 0.2500 0.2500 0.0836(8) Uani 1.00 d S . .
O1 O -0.1129(5) 0.0122(2) 0.3535(2) 0.099(2) Uani 1.00 d . . .
O2 O -0.2078(6) -0.0400(3) 0.2450(4) 0.177(3) Uani 1.00 d . . .
O3 O 0.445(1) 0.2728(2) 0.3068(4) 0.200(3) Uani 1.00 d . . .
O4 O 0.6367(9) 0.2139(3) 0.2960(5) 0.214(4) Uani 1.00 d . . .
N1 N 0.2436(5) 0.0602(1) 0.1998(2) 0.0493(10) Uani 1.00 d . . .
N11 N 0.2366(5) 0.0622(1) 0.3800(2) 0.0467(10) Uani 1.00 d . . .
N21 N 0.0821(6) 0.1215(2) 0.0398(3) 0.075(2) Uani 1.00 d . . .
C1 C 0.3307(6) 0.0441(2) 0.1150(3) 0.060(2) Uani 1.00 d . . .
C2 C 0.2500 0.0000 0.0636(4) 0.063(2) Uani 1.00 d S . .
C12 C 0.2805(5) 0.1081(2) 0.3415(3) 0.051(1) Uani 1.00 d . . .
C13 C 0.2707(7) 0.1547(2) 0.3879(4) 0.065(2) Uani 1.00 d . . .
C14 C 0.2195(7) 0.1544(2) 0.4769(4) 0.074(2) Uani 1.00 d . . .
C15 C 0.1734(7) 0.1077(2) 0.5161(3) 0.068(2) Uani 1.00 d . . .
C16 C 0.1817(6) 0.0622(2) 0.4664(3) 0.055(1) Uani 1.00 d . . .
C17 C 0.3377(6) 0.1030(2) 0.2451(3) 0.053(1) Uani 1.00 d . . .
C22 C 0.0493(6) 0.1261(2) 0.1280(4) 0.060(2) Uani 1.00 d . . .
C23 C -0.0050(8) 0.1716(3) 0.1654(4) 0.092(2) Uani 1.00 d . . .
C24 C -0.024(1) 0.2156(3) 0.1106(6) 0.113(3) Uani 1.00 d . . .
C25 C 0.0092(9) 0.2115(3) 0.0214(5) 0.098(3) Uani 1.00 d . . .
C26 C 0.0618(9) 0.1650(3) -0.0113(4) 0.092(2) Uani 1.00 d . . .
C27 C 0.0688(6) 0.0772(2) 0.1844(3) 0.055(1) Uani 1.00 d . . .
H1a H 0.3410 0.0738 0.0758 0.0717 Uiso 1.00 calc . . .
H1b H 0.4408 0.0331 0.1309 0.0717 Uiso 1.00 calc . . .
H2 H 0.1563 0.0073 0.0184 0.0850 Uiso 1.00 calc . . .
H13 H 0.3001 0.1872 0.3572 0.0780 Uiso 1.00 calc . . .
H14 H 0.2176 0.1866 0.5132 0.0881 Uiso 1.00 calc . . .
H15 H 0.1300 0.1066 0.5781 0.0827 Uiso 1.00 calc . . .
H16 H 0.1477 0.0291 0.4946 0.0676 Uiso 1.00 calc . . .
H17a H 0.4542 0.0951 0.2439 0.0618 Uiso 1.00 calc . . .
H17b H 0.3232 0.1355 0.2134 0.0618 Uiso 1.00 calc . . .
H23 H -0.0317 0.1732 0.2302 0.1128 Uiso 1.00 calc . . .
H24 H -0.0607 0.2496 0.1379 0.1342 Uiso 1.00 calc . . .
H25 H -0.0028 0.2403 -0.0194 0.1155 Uiso 1.00 calc . . .
H26 H 0.0887 0.1628 -0.0759 0.1076 Uiso 1.00 calc . . .
H27a H 0.0105 0.0488 0.1556 0.0690 Uiso 1.00 calc . . .
H27b H 0.0179 0.0824 0.2429 0.0690 Uiso 1.00 calc . . .

loop_
_atom_site_aniso_label
_atom_site_aniso_U_11
_atom_site_aniso_U_22
_atom_site_aniso_U_33
_atom_site_aniso_U_12
_atom_site_aniso_U_13
_atom_site_aniso_U_23
Pd1 0.0464(3) 0.0474(3) 0.0468(2) -0.0028(3) 0.0000 0.0000
Cl1 0.0408(8) 0.090(1) 0.0556(9) -0.004(1) 0.0000 0.0000
Cl2 0.114(2) 0.060(1) 0.077(1) 0.0000 0.0000 -0.008(1)
O1 0.055(2) 0.167(5) 0.076(2) -0.038(3) -0.004(2) 0.020(3)
O2 0.078(4) 0.234(7) 0.219(5) 0.001(4) 0.013(4) -0.131(6)
O3 0.35(1) 0.112(5) 0.133(5) 0.061(6) 0.059(6) -0.011(4)
O4 0.137(6) 0.198(7) 0.308(10) 0.058(5) 0.005(6) 0.147(6)
N1 0.045(2) 0.055(2) 0.047(2) -0.004(2) -0.001(2) 0.010(2)
N11 0.044(2) 0.046(2) 0.050(2) 0.001(2) 0.000(2) -0.001(2)
N21 0.093(4) 0.071(3) 0.062(3) -0.007(3) -0.013(3) 0.015(2)
C1 0.059(3) 0.068(3) 0.052(3) -0.005(3) 0.004(3) 0.009(3)
C2 0.058(4) 0.083(5) 0.049(4) -0.018(5) 0.0000 0.0000
C12 0.048(3) 0.048(3) 0.058(3) -0.003(2) -0.006(2) 0.002(2)
C13 0.068(4) 0.047(3) 0.079(3) -0.003(3) -0.004(3) 0.000(2)
C14 0.089(5) 0.051(3) 0.081(4) 0.008(3) 0.001(3) -0.015(3)
C15 0.076(4) 0.070(3) 0.059(3) 0.012(3) 0.007(3) -0.013(3)
C16 0.060(3) 0.051(3) 0.054(3) 0.004(2) 0.001(3) 0.003(2)
C17 0.050(3) 0.053(3) 0.058(3) -0.008(3) -0.001(3) 0.011(2)
C22 0.055(3) 0.063(3) 0.062(3) -0.008(3) -0.011(3) 0.012(3)
C23 0.112(6) 0.088(5) 0.074(4) 0.028(4) -0.006(4) 0.006(4)
C24 0.149(8) 0.069(4) 0.121(6) 0.022(4) -0.030(6) 0.014(4)
C25 0.126(7) 0.072(4) 0.094(6) -0.015(4) -0.037(5) 0.031(4)
C26 0.117(6) 0.093(5) 0.065(4) -0.018(4) -0.018(4) 0.027(4)
C27 0.046(3) 0.062(3) 0.056(3) -0.002(3) 0.000(2) 0.013(2)

loop_
_atom_type_symbol
_atom_type_description
_atom_type_scat_dispersion_real
_atom_type_scat_dispersion_imag
_atom_type_scat_source
C C 0.003 0.002
;International Tables for Crystallography
(1992, Vol. C, Tables 4.2.6.8 and 6.1.1.1)
;
H H 0.000 0.000
;International Tables for Crystallography
(1992, Vol. C, Table 6.1.1.2)
;
O O 0.011 0.006
;International Tables for Crystallography
(1992, Vol. C, Tables 4.2.6.8 and 6.1.1.1)
;
N N 0.006 0.003
;International Tables for Crystallography
(1992, Vol. C, Tables 4.2.6.8 and 6.1.1.1)
;
Pd Pd -0.999 1.007
;International Tables for Crystallography
(1992, Vol. C, Tables 4.2.6.8 and 6.1.1.1)
;
Cl Cl 0.148 0.159
;International Tables for Crystallography
(1992, Vol. C, Tables 4.2.6.8 and 6.1.1.1)
;

loop_
_geom_angle_atom_site_label_1
_geom_angle_atom_site_label_2
_geom_angle_atom_site_label_3
_geom_angle
_geom_angle_site_symmetry_1
_geom_angle_site_symmetry_2
_geom_angle_site_symmetry_3
_geom_angle_publ_flag
N1 PD1 N1 96.4(2) . 1_555 2_555 yes
N1 PD1 N11 80.7(1) . 1_555 1_555 yes
N1 PD1 N11 176.7(1) . 1_555 2_555 yes
N1 PD1 N11 176.7(1) . 2_555 1_555 yes
N1 PD1 N11 80.7(1) . 2_555 2_555 yes
N11 PD1 N11 102.3(2) . 1_555 2_555 yes
O1 CL1 O1 112.2(3) . 1_555 2_455 no
O1 CL1 O2 107.7(3) . 1_555 1_555 no
O1 CL1 O2 111.8(3) . 1_555 2_455 no
O1 CL1 O2 111.8(3) . 2_455 1_555 no
O1 CL1 O2 107.7(3) . 2_455 2_455 no
O2 CL1 O2 105.4(6) . 1_555 2_455 no
O3 CL2 O3 99.0(8) . 1_555 3_555 no
O3 CL2 O4 108.4(4) . 1_555 1_555 no
O3 CL2 O4 110.6(5) . 1_555 3_555 no
O3 CL2 O4 110.6(5) . 3_555 1_555 no
O3 CL2 O4 108.4(4) . 3_555 3_555 no
O4 CL2 O4 118.2(7) . 1_555 3_555 no
PD1 N1 C1 109.9(3) . 1_555 1_555 no
PD1 N1 C17 103.5(2) . 1_555 1_555 no
PD1 N1 C27 109.9(3) . 1_555 1_555 no
C1 N1 C17 109.5(4) . 1_555 1_555 no
C1 N1 C27 113.7(3) . 1_555 1_555 no
C17 N1 C27 109.9(4) . 1_555 1_555 no
PD1 N11 C12 113.4(3) . 1_555 1_555 no
PD1 N11 C16 127.6(3) . 1_555 1_555 no
C12 N11 C16 118.9(4) . 1_555 1_555 no
C22 N21 C26 116.6(5) . 1_555 1_555 no
N1 C1 C2 114.8(4) . 1_555 1_555 no
N1 C1 H1a 109.1 . 1_555 1_555 no
N1 C1 H1b 108.5 . 1_555 1_555 no
C2 C1 H1a 109.0 . 1_555 1_555 no
C2 C1 H1b 107.9 . 1_555 1_555 no
H1a C1 H1b 107.1 . 1_555 1_555 no
C1 C2 C1 119.5(5) . 1_555 2_555 no
C1 C2 H2 120.9 . 1_555 1_555 no
C1 C2 H2 97.9 . 1_555 2_555 no
C1 C2 H2 97.9 . 2_555 1_555 no
C1 C2 H2 120.9 . 2_555 2_555 no
H2 C2 H2 99.3 . 1_555 2_555 no
N11 C12 C13 121.8(4) . 1_555 1_555 no
N11 C12 C17 113.8(4) . 1_555 1_555 no
C13 C12 C17 124.4(4) . 1_555 1_555 no
C12 C13 C14 119.1(5) . 1_555 1_555 no
C12 C13 H13 119.4 . 1_555 1_555 no
C14 C13 H13 121.4 . 1_555 1_555 no
C13 C14 C15 119.2(5) . 1_555 1_555 no
C13 C14 H14 121.3 . 1_555 1_555 no
C15 C14 H14 119.5 . 1_555 1_555 no
C14 C15 C16 119.6(5) . 1_555 1_555 no
C14 C15 H15 121.0 . 1_555 1_555 no
C16 C15 H15 119.3 . 1_555 1_555 no
N11 C16 C15 121.3(4) . 1_555 1_555 no
N11 C16 H16 119.5 . 1_555 1_555 no
C15 C16 H16 119.2 . 1_555 1_555 no
N1 C17 C12 109.2(4) . 1_555 1_555 no
N1 C17 H17a 110.0 . 1_555 1_555 no
N1 C17 H17b 110.6 . 1_555 1_555 no
C12 C17 H17a 109.8 . 1_555 1_555 no
C12 C17 H17b 110.3 . 1_555 1_555 no
H17a C17 H17b 106.8 . 1_555 1_555 no
N21 C22 C23 122.4(5) . 1_555 1_555 no
N21 C22 C27 116.4(5) . 1_555 1_555 no
C23 C22 C27 121.1(5) . 1_555 1_555 no
C22 C23 C24 119.4(6) . 1_555 1_555 no
C22 C23 H23 120.2 . 1_555 1_555 no
C24 C23 H23 120.4 . 1_555 1_555 no
C23 C24 C25 118.7(7) . 1_555 1_555 no
C23 C24 H24 120.0 . 1_555 1_555 no
C25 C24 H24 121.3 . 1_555 1_555 no
C24 C25 C26 118.7(6) . 1_555 1_555 no
C24 C25 H25 122.3 . 1_555 1_555 no
C26 C25 H25 119.0 . 1_555 1_555 no
N21 C26 C25 124.1(6) . 1_555 1_555 no
N21 C26 H26 117.9 . 1_555 1_555 no
C25 C26 H26 117.9 . 1_555 1_555 no
N1 C27 C22 114.9(4) . 1_555 1_555 no
N1 C27 H27a 108.2 . 1_555 1_555 no
N1 C27 H27b 108.1 . 1_555 1_555 no
C22 C27 H27a 109.2 . 1_555 1_555 no
C22 C27 H27b 109.6 . 1_555 1_555 no
H27a C27 H27b 106.5 . 1_555 1_555 no

loop_
_geom_bond_atom_site_label_1
_geom_bond_atom_site_label_2
_geom_bond_distance
_geom_bond_site_symmetry_1
_geom_bond_site_symmetry_2
_geom_bond_publ_flag
PD1 N1 2.066(3) . . yes
PD1 N1 2.066(3) . 2_555 yes
PD1 N11 2.047(3) . . yes
PD1 N11 2.047(3) . 2_555 yes
CL1 O1 1.398(4) . . no
CL1 O1 1.398(4) . 2_455 no
CL1 O2 1.356(5) . . no
CL1 O2 1.356(5) . 2_455 no
CL2 O3 1.344(7) . . no
CL2 O3 1.344(7) . 3_555 no
CL2 O4 1.335(6) . . no
CL2 O4 1.335(6) . 3_555 no
N1 C1 1.497(6) . . no
N1 C17 1.495(6) . . no
N1 C27 1.507(6) . . no
N11 C12 1.352(5) . . no
N11 C16 1.353(5) . . no
N21 C22 1.335(6) . . no
N21 C26 1.353(7) . . no
C1 C2 1.510(6) . . no
C1 H1a 0.960 . . no
C1 H1b 0.968 . . no
C2 H2 1.031 . . no
C2 H2 1.031 . 2_555 no
C12 C13 1.377(6) . . no
C12 C17 1.504(6) . . no
C13 C14 1.379(7) . . no
C13 H13 0.976 . . no
C14 C15 1.379(7) . . no
C14 H14 0.983 . . no
C15 C16 1.378(7) . . no
C15 H15 0.982 . . no
C16 H16 0.983 . . no
C17 H17a 0.970 . . no
C17 H17b 0.962 . . no
C22 C23 1.362(8) . . no
C22 C27 1.510(6) . . no
C23 C24 1.393(9) . . no
C23 H23 0.983 . . no
C24 C25 1.350(9) . . no
C24 H24 1.003 . . no
C25 C26 1.353(9) . . no
C25 H25 0.957 . . no
C26 H26 0.981 . . no
C27 H27a 0.968 . . no
C27 H27b 0.968 . . no

loop_
_geom_contact_atom_site_label_1
_geom_contact_atom_site_label_2
_geom_contact_distance
_geom_contact_site_symmetry_1
_geom_contact_site_symmetry_2
_geom_contact_publ_flag
PD1 O1 3.104(4) . . ?
PD1 O1 3.104(4) . 2_555 ?
O1 N11 3.145(5) . . ?
O1 C16 3.189(6) . . ?
O1 C16 3.318(6) . 5_556 ?
O1 C27 3.345(6) . . ?
O1 C16 3.392(6) . 6_456 ?
O1 C15 3.563(7) . 6_456 ?
O2 C27 3.218(7) . 2_455 ?
O2 C17 3.418(7) . 2_555 ?
O3 C25 3.237(9) . 8_555 ?
O3 C26 3.263(8) . 8_555 ?
O3 C17 3.383(7) . 3_555 ?
O3 C13 3.547(9) . . ?
O4 C24 3.57(1) . 3_655 ?

loop_
_geom_torsion_atom_site_label_1
_geom_torsion_atom_site_label_2
_geom_torsion_atom_site_label_3
_geom_torsion_atom_site_label_4
_geom_torsion
_geom_torsion_site_symmetry_1
_geom_torsion_site_symmetry_2
_geom_torsion_site_symmetry_3
_geom_torsion_site_symmetry_4
_geom_torsion_publ_flag
PD1 N1 C1 C2 65.6(4) 1_555 1_555 1_555 1_555 no
PD1 N1 C1 H1a -171.6(3) 1_555 1_555 1_555 1_555 no
PD1 N1 C1 H1b -55.2(5) 1_555 1_555 1_555 1_555 no
PD1 N1 C17 C12 -46.2(4) 1_555 1_555 1_555 1_555 no
PD1 N1 C17 H17a 74.4(4) 1_555 1_555 1_555 1_555 no
PD1 N1 C17 H17b -167.8(4) 1_555 1_555 1_555 1_555 no
PD1 N1 C27 C22 171.5(3) 1_555 1_555 1_555 1_555 no
PD1 N1 C27 H27a -66.2(4) 1_555 1_555 1_555 1_555 no
PD1 N1 C27 H27b 48.8(5) 1_555 1_555 1_555 1_555 no
PD1 N1 C1 C2 65.6(4) 1_555 2_555 2_555 1_555 no
PD1 N1 C1 H1a -171.6(3) 1_555 2_555 2_555 2_555 no
PD1 N1 C1 H1b -55.2(5) 1_555 2_555 2_555 2_555 no
PD1 N1 C17 C12 -46.2(4) 1_555 2_555 2_555 2_555 no
PD1 N1 C17 H17a 74.4(4) 1_555 2_555 2_555 2_555 no
PD1 N1 C17 H17b -167.8(4) 1_555 2_555 2_555 2_555 no
PD1 N1 C27 C22 171.5(3) 1_555 2_555 2_555 2_555 no
PD1 N1 C27 H27a -66.2(4) 1_555 2_555 2_555 2_555 no
PD1 N1 C27 H27b 48.8(5) 1_555 2_555 2_555 2_555 no
PD1 N11 C12 C13 176.4(4) 1_555 1_555 1_555 1_555 no
PD1 N11 C12 C17 -3.0(5) 1_555 1_555 1_555 1_555 no
PD1 N11 C16 C15 -177.3(4) 1_555 1_555 1_555 1_555 no
PD1 N11 C16 H16 3.1(7) 1_555 1_555 1_555 1_555 no
PD1 N11 C12 C13 176.4(4) 1_555 2_555 2_555 2_555 no
PD1 N11 C12 C17 -3.0(5) 1_555 2_555 2_555 2_555 no
PD1 N11 C16 C15 -177.3(4) 1_555 2_555 2_555 2_555 no
PD1 N11 C16 H16 3.1(7) 1_555 2_555 2_555 2_555 no
N1 PD1 N1 C1 -29.6(2) 1_555 1_555 2_555 2_555 no
N1 PD1 N1 C17 -146.4(4) 1_555 1_555 2_555 2_555 no
N1 PD1 N1 C27 96.2(3) 1_555 1_555 2_555 2_555 no
N1 PD1 N11 C12 -19.1(3) 1_555 1_555 1_555 1_555 no
N1 PD1 N11 C16 156.9(4) 1_555 1_555 1_555 1_555 no
N1 PD1 N11 C12 -47(2) 1_555 1_555 2_555 2_555 no
N1 PD1 N11 C16 128(2) 1_555 1_555 2_555 2_555 no
N1 C1 C2 C1 -37.2(3) 1_555 1_555 1_555 2_555 no
N1 C1 C2 H2 84.5(6) 1_555 1_555 1_555 1_555 no
N1 C1 C2 H2 -169.6(4) 1_555 1_555 1_555 2_555 no
N1 C17 C12 N11 34.0(5) 1_555 1_555 1_555 1_555 no
N1 C17 C12 C13 -145.3(5) 1_555 1_555 1_555 1_555 no
N1 C27 C22 N21 71.7(6) 1_555 1_555 1_555 1_555 no
N1 C27 C22 C23 -110.8(6) 1_555 1_555 1_555 1_555 no
N11 PD1 N1 C1 152.0(3) 1_555 1_555 1_555 1_555 no
N11 PD1 N1 C17 35.1(3) 1_555 1_555 1_555 1_555 no
N11 PD1 N1 C27 -82.2(3) 1_555 1_555 1_555 1_555 no
N11 PD1 N1 C1 -1(2) 1_555 1_555 2_555 2_555 no
N11 PD1 N1 C17 -118(2) 1_555 1_555 2_555 2_555 no
N11 PD1 N1 C27 123(2) 1_555 1_555 2_555 2_555 no
N11 PD1 N11 C12 159.4(4) 1_555 1_555 2_555 2_555 no
N11 PD1 N11 C16 -24.6(3) 1_555 1_555 2_555 2_555 no
N11 C12 C13 C14 2.0(8) 1_555 1_555 1_555 1_555 no
N11 C12 C13 H13 -178.0(5) 1_555 1_555 1_555 1_555 no
N11 C12 C17 H17a -86.7(5) 1_555 1_555 1_555 1_555 no
N11 C12 C17 H17b 155.8(4) 1_555 1_555 1_555 1_555 no
N11 C16 C15 C14 1.0(8) 1_555 1_555 1_555 1_555 no
N11 C16 C15 H15 178.2(5) 1_555 1_555 1_555 1_555 no
N21 C22 C23 C24 -1(1) 1_555 1_555 1_555 1_555 no
N21 C22 C23 H23 177.8(6) 1_555 1_555 1_555 1_555 no
N21 C22 C27 H27a -50.0(6) 1_555 1_555 1_555 1_555 no
N21 C22 C27 H27b -166.4(5) 1_555 1_555 1_555 1_555 no
N21 C26 C25 C24 0(1) 1_555 1_555 1_555 1_555 no
N21 C26 C25 H25 -179.5(6) 1_555 1_555 1_555 1_555 no
C1 N1 C17 C12 -163.4(4) 1_555 1_555 1_555 1_555 no
C1 N1 C17 H17a -42.8(5) 1_555 1_555 1_555 1_555 no
C1 N1 C17 H17b 75.0(5) 1_555 1_555 1_555 1_555 no
C1 N1 C27 C22 -64.8(5) 1_555 1_555 1_555 1_555 no
C1 N1 C27 H27a 57.5(5) 1_555 1_555 1_555 1_555 no
C1 N1 C27 H27b 172.5(4) 1_555 1_555 1_555 1_555 no
C1 C2 C1 H1a -160.0(5) 1_555 1_555 2_555 2_555 no
C1 C2 C1 H1b 84.0(3) 1_555 1_555 2_555 2_555 no
C2 C1 N1 C17 178.6(3) 1_555 1_555 1_555 1_555 no
C2 C1 N1 C27 -58.0(5) 1_555 1_555 1_555 1_555 no
C2 C1 N1 C17 178.6(3) 1_555 2_555 2_555 2_555 no
C2 C1 N1 C27 -58.0(5) 1_555 2_555 2_555 2_555 no
C12 N11 C16 C15 -1.5(7) 1_555 1_555 1_555 1_555 no
C12 N11 C16 H16 179.0(5) 1_555 1_555 1_555 1_555 no
C12 C13 C14 C15 -2.4(9) 1_555 1_555 1_555 1_555 no
C12 C13 C14 H14 176.1(5) 1_555 1_555 1_555 1_555 no
C12 C17 N1 C27 71.1(4) 1_555 1_555 1_555 1_555 no
C13 C12 N11 C16 0.0(7) 1_555 1_555 1_555 1_555 no
C13 C12 C17 H17a 93.9(6) 1_555 1_555 1_555 1_555 no
C13 C12 C17 H17b -23.6(7) 1_555 1_555 1_555 1_555 no
C13 C14 C15 C16 1.0(9) 1_555 1_555 1_555 1_555 no
C13 C14 C15 H15 -176.2(6) 1_555 1_555 1_555 1_555 no
C14 C13 C12 C17 -178.7(5) 1_555 1_555 1_555 1_555 no
C14 C15 C16 H16 -179.4(5) 1_555 1_555 1_555 1_555 no
C15 C14 C13 H13 177.6(5) 1_555 1_555 1_555 1_555 no
C16 N11 C12 C17 -179.4(4) 1_555 1_555 1_555 1_555 no
C16 C15 C14 H14 -177.6(5) 1_555 1_555 1_555 1_555 no
C17 N1 C1 H1a -58.6(5) 1_555 1_555 1_555 1_555 no
C17 N1 C1 H1b 57.8(5) 1_555 1_555 1_555 1_555 no
C17 N1 C27 C22 58.3(5) 1_555 1_555 1_555 1_555 no
C17 N1 C27 H27a -179.4(4) 1_555 1_555 1_555 1_555 no
C17 N1 C27 H27b -64.4(5) 1_555 1_555 1_555 1_555 no
C17 C12 C13 H13 1.3(9) 1_555 1_555 1_555 1_555 no
C22 N21 C26 C25 0(1) 1_555 1_555 1_555 1_555 no
C22 N21 C26 H26 178.0(6) 1_555 1_555 1_555 1_555 no
C22 C23 C24 C25 0(1) 1_555 1_555 1_555 1_555 no
C22 C23 C24 H24 -177.9(7) 1_555 1_555 1_555 1_555 no
C23 C22 N21 C26 1.3(9) 1_555 1_555 1_555 1_555 no
C23 C22 C27 H27a 127.5(6) 1_555 1_555 1_555 1_555 no
C23 C22 C27 H27b 11.1(7) 1_555 1_555 1_555 1_555 no
C23 C24 C25 C26 0(1) 1_555 1_555 1_555 1_555 no
C23 C24 C25 H25 179.5(7) 1_555 1_555 1_555 1_555 no
C24 C23 C22 C27 -178.7(6) 1_555 1_555 1_555 1_555 no
C24 C25 C26 H26 -178.4(7) 1_555 1_555 1_555 1_555 no
C25 C24 C23 H23 -178.2(7) 1_555 1_555 1_555 1_555 no
C26 N21 C22 C27 178.8(5) 1_555 1_555 1_555 1_555 no
C26 C25 C24 H24 178.3(7) 1_555 1_555 1_555 1_555 no
C27 N1 C1 H1a 64.7(5) 1_555 1_555 1_555 1_555 no
C27 N1 C1 H1b -178.9(4) 1_555 1_555 1_555 1_555 no
C27 N1 C17 H17a -168.4(4) 1_555 1_555 1_555 1_555 no
C27 N1 C17 H17b -50.5(5) 1_555 1_555 1_555 1_555 no
C27 C22 C23 H23 0.4(10) 1_555 1_555 1_555 1_555 no
H1a C1 C2 H2 -38.3(7) 1_555 1_555 1_555 1_555 no
H1a C1 C2 H2 67.6(5) 1_555 1_555 1_555 2_555 no
H1b C1 C2 H2 -154.4(4) 1_555 1_555 1_555 1_555 no
H1b C1 C2 H2 -48.5(5) 1_555 1_555 1_555 2_555 no
H13 C13 C14 H14 -3(1) 1_555 1_555 1_555 1_555 no
H14 C14 C15 H15 5.2(10) 1_555 1_555 1_555 1_555 no
H15 C15 C16 H16 -2.2(9) 1_555 1_555 1_555 1_555 no
H23 C23 C24 H24 2(1) 1_555 1_555 1_555 1_555 no
H24 C24 C25 H25 -1(1) 1_555 1_555 1_555 1_555 no
H25 C25 C26 H26 1(1) 1_555 1_555 1_555 1_555 no

loop_
_cod_changelog_entry_id
_cod_changelog_entry_author
_cod_changelog_entry_date
_cod_changelog_entry_text
1 'Vaitkus, Antanas' 2024-11-15T22:40:00+02:00
;
 Replaced the '$B-B (J' and '$B-T (J' character sequences with the '\a' and '\s'
 character sequences respectively in multiple data values.
;
